data_2215970
loop_
_publ_author_name
'Shun-Li Li'
'Ting-Ting Han'
'Jin Yang'

_publ_section_title Octabenzyldi-\m~2~-methanolato-di-\m~3~-oxido-bis(<i>p</i>-toluenesulfonato)tetratin(IV)
_journal_coeditor_code HB2613
_journal_issue 11
_journal_name_full 'Acta Crystallographica Section E'
_journal_page_first m2865
_journal_page_last m2865
_journal_paper_doi 10.1107/S1600536807052804
_journal_volume 63
_journal_year 2007
_chemical_formula_iupac '[Sn4 (C7 H7)8 (C H3 O)2 (C7 H7 O3 S)2 O2]'
_chemical_formula_moiety 'C72 H76 O10 S2 Sn4'
_chemical_formula_sum 'C72 H76 O10 S2 Sn4'
_chemical_formula_weight 1640.21
_chemical_name_systematic
;
Octabenzyldi-\m~2~-methanolato-di-\m~3~-oxido-bis(p-
toluenesulfonato)tetratin(IV)
;
_space_group_IT_number 14
_symmetry_cell_setting monoclinic
_symmetry_space_group_name_Hall '-P 2yn'
_symmetry_space_group_name_H-M 'P 1 21/n 1'
_atom_sites_solution_hydrogens geom
_atom_sites_solution_primary direct
_atom_sites_solution_secondary difmap
_audit_creation_method SHELXL-97
_cell_angle_alpha 90.0
_cell_angle_beta 99.4090(10)
_cell_angle_gamma 90.0
_cell_formula_units_Z 2
_cell_length_a 11.520(5)
_cell_length_b 11.302(4)
_cell_length_c 26.219(11)
_cell_measurement_reflns_used 7979
_cell_measurement_temperature 293(2)
_cell_measurement_theta_max 28.41
_cell_measurement_theta_min 1.57
_cell_volume 3368(2)
_computing_cell_refinement 'SAINT (Bruker, 1999)'
_computing_data_collection 'SMART (Bruker, 1997)'
_computing_data_reduction 'SAINT (Bruker, 1999'
_computing_molecular_graphics 'SHELXTL-Plus (Sheldrick, 1990)'
_computing_publication_material 'SHELXL97 (Sheldrick, 1997)'
_computing_structure_refinement 'SHELXL97 (Sheldrick, 1997)'
_computing_structure_solution 'SHELXS97 (Sheldrick, 1997)'
_diffrn_ambient_temperature 293(2)
_diffrn_measured_fraction_theta_full 1.000
_diffrn_measured_fraction_theta_max 0.942
_diffrn_measurement_device_type 'Bruker APEX CCD'
_diffrn_measurement_method \w
_diffrn_radiation_source 'fine-focus sealed tube'
_diffrn_radiation_type MoK\a
_diffrn_radiation_wavelength 0.71069
_diffrn_reflns_av_R_equivalents 0.0331
_diffrn_reflns_av_sigmaI/netI 0.0441
_diffrn_reflns_limit_h_max 15
_diffrn_reflns_limit_h_min -15
_diffrn_reflns_limit_k_max 11
_diffrn_reflns_limit_k_min -15
_diffrn_reflns_limit_l_max 34
_diffrn_reflns_limit_l_min -24
_diffrn_reflns_number 20431
_diffrn_reflns_theta_full 25.00
_diffrn_reflns_theta_max 28.41
_diffrn_reflns_theta_min 1.57
_diffrn_standards_decay_% 0
_diffrn_standards_interval_count 0
_diffrn_standards_number 0
_exptl_absorpt_coefficient_mu 1.586
_exptl_absorpt_correction_T_max 0.820
_exptl_absorpt_correction_T_min 0.747
_exptl_absorpt_correction_type multi-scan
_exptl_absorpt_process_details '(SADABS; Sheldrick, 1996)'
_exptl_crystal_colour colourless
_exptl_crystal_density_diffrn 1.617
_exptl_crystal_density_method 'not measured'
_exptl_crystal_description block
_exptl_crystal_F_000 1640
_exptl_crystal_size_max 0.43
_exptl_crystal_size_mid 0.15
_exptl_crystal_size_min 0.13
_refine_diff_density_max 0.744
_refine_diff_density_min -0.884
_refine_ls_extinction_method none
_refine_ls_goodness_of_fit_ref 1.037
_refine_ls_hydrogen_treatment constr
_refine_ls_matrix_type full
_refine_ls_number_parameters 397
_refine_ls_number_reflns 7979
_refine_ls_number_restraints 0
_refine_ls_restrained_S_all 1.037
_refine_ls_R_factor_all 0.0545
_refine_ls_R_factor_gt 0.0357
_refine_ls_shift/su_max 0.001
_refine_ls_shift/su_mean 0.000
_refine_ls_structure_factor_coef Fsqd
_refine_ls_weighting_details 'calc w=1/[\s^2^(Fo^2^)+(0.029P)^2^+0.8649P] where P=(Fo^2^+2Fc^2^)/3'
_refine_ls_weighting_scheme calc
_refine_ls_wR_factor_gt 0.0698
_refine_ls_wR_factor_ref 0.0769
_reflns_number_gt 5980
_reflns_number_total 7979
_reflns_threshold_expression I>2\s(I)
_cod_data_source_file hb2613.cif
_cod_data_source_block I
_cod_original_sg_symbol_H-M 'P 21/n'
_cod_database_code 2215970
_cod_database_fobs_code 2215970

loop_
_symmetry_equiv_pos_as_xyz
'x, y, z'
'-x+1/2, y+1/2, -z+1/2'
'-x, -y, -z'
'x-1/2, -y-1/2, z-1/2'

loop_
_atom_site_type_symbol
_atom_site_label
_atom_site_fract_x
_atom_site_fract_y
_atom_site_fract_z
_atom_site_U_iso_or_equiv
_atom_site_adp_type
_atom_site_calc_flag
_atom_site_refinement_flags
_atom_site_occupancy
C C1 0.6175(4) -0.1697(5) 0.5096(2) 0.0794(15) Uani d . 1
H H1 0.5940 -0.1384 0.5391 0.095 Uiso calc R 1
C C2 0.5355(4) -0.1953(5) 0.4674(3) 0.0826(17) Uani d . 1
H H2 0.4560 -0.1821 0.4679 0.099 Uiso calc R 1
C C3 0.5714(4) -0.2403(4) 0.4247(2) 0.0740(15) Uani d . 1
H H3 0.5161 -0.2578 0.3957 0.089 Uiso calc R 1
C C4 0.6885(4) -0.2604(3) 0.42368(17) 0.0559(11) Uani d . 1
H H4 0.7112 -0.2923 0.3941 0.067 Uiso calc R 1
C C5 0.7735(3) -0.2341(3) 0.46587(15) 0.0395(9) Uani d . 1
C C6 0.7349(4) -0.1900(4) 0.50868(18) 0.0570(11) Uani d . 1
H H6 0.7896 -0.1733 0.5380 0.068 Uiso calc R 1
C C7 0.9010(3) -0.2574(3) 0.46511(14) 0.0385(9) Uani d . 1
H H7A 0.9066 -0.3123 0.4372 0.046 Uiso calc R 1
H H7B 0.9335 -0.2967 0.4972 0.046 Uiso calc R 1
C C8 1.2273(4) -0.2390(4) 0.37217(17) 0.0552(11) Uani d . 1
H H8 1.2037 -0.3051 0.3889 0.066 Uiso calc R 1
C C9 1.2649(4) -0.2526(5) 0.3254(2) 0.0735(15) Uani d . 1
H H9 1.2662 -0.3275 0.3108 0.088 Uiso calc R 1
C C10 1.3005(4) -0.1567(6) 0.30022(18) 0.0767(15) Uani d . 1
H H10 1.3262 -0.1663 0.2686 0.092 Uiso calc R 1
C C11 1.2983(4) -0.0470(5) 0.3216(2) 0.0715(14) Uani d . 1
H H11 1.3224 0.0186 0.3046 0.086 Uiso calc R 1
C C12 1.2600(4) -0.0331(4) 0.36872(17) 0.0559(11) Uani d . 1
H H12 1.2588 0.0420 0.3830 0.067 Uiso calc R 1
C C13 1.2238(3) -0.1290(3) 0.39479(14) 0.0368(8) Uani d . 1
C C14 1.1905(3) -0.1172(3) 0.44700(15) 0.0424(9) Uani d . 1
H H14A 1.2291 -0.0467 0.4627 0.051 Uiso calc R 1
H H14B 1.2246 -0.1840 0.4674 0.051 Uiso calc R 1
C C15 0.5976(3) -0.0233(3) 0.30526(17) 0.0513(11) Uani d . 1
H H15 0.6308 -0.0946 0.3180 0.062 Uiso calc R 1
C C16 0.5459(4) -0.0161(4) 0.25441(18) 0.0633(13) Uani d . 1
H H16 0.5444 -0.0819 0.2330 0.076 Uiso calc R 1
C C17 0.4961(4) 0.0893(4) 0.23504(18) 0.0659(13) Uani d . 1
H H17 0.4617 0.0952 0.2005 0.079 Uiso calc R 1
C C18 0.4979(4) 0.1853(4) 0.26744(17) 0.0598(12) Uani d . 1
H H18 0.4635 0.2561 0.2548 0.072 Uiso calc R 1
C C19 0.5501(3) 0.1771(3) 0.31809(16) 0.0498(10) Uani d . 1
H H19 0.5508 0.2430 0.3394 0.060 Uiso calc R 1
C C20 0.6018(3) 0.0730(3) 0.33828(15) 0.0421(9) Uani d . 1
C C21 0.6640(3) 0.0670(3) 0.39339(15) 0.0465(10) Uani d . 1
H H21A 0.6591 -0.0129 0.4064 0.056 Uiso calc R 1
H H21B 0.6255 0.1195 0.4147 0.056 Uiso calc R 1
C C22 1.0230(4) 0.1157(4) 0.28211(18) 0.0604(12) Uani d . 1
H H22 1.0917 0.1228 0.3060 0.072 Uiso calc R 1
C C23 1.0255(5) 0.0580(4) 0.2367(2) 0.0750(14) Uani d . 1
H H23 1.0965 0.0274 0.2300 0.090 Uiso calc R 1
C C24 0.9264(6) 0.0440(4) 0.20063(19) 0.0798(16) Uani d . 1
H H24 0.9290 0.0030 0.1701 0.096 Uiso calc R 1
C C25 0.8232(5) 0.0918(4) 0.21050(19) 0.0741(15) Uani d . 1
H H25 0.7549 0.0839 0.1864 0.089 Uiso calc R 1
C C26 0.8202(4) 0.1520(4) 0.25627(17) 0.0603(12) Uani d . 1
H H26 0.7498 0.1850 0.2624 0.072 Uiso calc R 1
C C27 0.9203(3) 0.1637(3) 0.29309(15) 0.0435(9) Uani d . 1
C C28 0.9156(4) 0.2233(3) 0.34408(15) 0.0543(11) Uani d . 1
H H28A 0.8686 0.2946 0.3377 0.065 Uiso calc R 1
H H28B 0.9947 0.2470 0.3592 0.065 Uiso calc R 1
C C29 0.9053(4) -0.1259(3) 0.33632(14) 0.0498(10) Uani d . 1
H H29A 0.8628 -0.0833 0.3075 0.075 Uiso calc R 1
H H29B 0.8621 -0.1956 0.3425 0.075 Uiso calc R 1
H H29C 0.9811 -0.1482 0.3288 0.075 Uiso calc R 1
C C30 0.8621(3) 0.4827(3) 0.53460(15) 0.0453(9) Uani d . 1
H H30 0.9356 0.4707 0.5251 0.054 Uiso calc R 1
C C31 0.8547(4) 0.5357(3) 0.58147(16) 0.0509(10) Uani d . 1
H H31 0.9231 0.5582 0.6033 0.061 Uiso calc R 1
C C32 0.7461(4) 0.5556(4) 0.59623(18) 0.0595(12) Uani d . 1
C C33 0.6469(4) 0.5159(4) 0.56382(19) 0.0707(14) Uani d . 1
H H33 0.5736 0.5252 0.5738 0.085 Uiso calc R 1
C C34 0.6540(4) 0.4622(4) 0.51658(18) 0.0634(12) Uani d . 1
H H34 0.5864 0.4366 0.4951 0.076 Uiso calc R 1
C C35 0.7634(3) 0.4477(3) 0.50208(15) 0.0437(9) Uani d . 1
C C36 0.7358(5) 0.6198(4) 0.6461(2) 0.0920(18) Uani d . 1
H H36A 0.8128 0.6414 0.6635 0.138 Uiso calc R 1
H H36B 0.6990 0.5688 0.6680 0.138 Uiso calc R 1
H H36C 0.6890 0.6898 0.6384 0.138 Uiso calc R 1
O O1 0.9200(2) -0.05216(19) 0.38134(8) 0.0369(6) Uani d . 1
O O2 0.94751(19) 0.06087(18) 0.46365(8) 0.0309(5) Uani d . 1
O O3 0.6557(3) 0.3742(3) 0.41211(12) 0.0726(10) Uani d . 1
O O4 0.8481(3) 0.4679(2) 0.41599(12) 0.0740(9) Uani d . 1
O O5 0.8325(2) 0.2759(2) 0.44978(10) 0.0483(7) Uani d . 1
Sn Sn1 0.84442(2) 0.116534(19) 0.398869(9) 0.03191(7) Uani d . 1
Sn Sn2 1.009325(19) -0.106902(18) 0.456013(9) 0.02769(7) Uani d . 1
S S1 0.77362(9) 0.38944(8) 0.43973(4) 0.0467(2) Uani d . 1

loop_
_atom_site_aniso_label
_atom_site_aniso_U_11
_atom_site_aniso_U_22
_atom_site_aniso_U_33
_atom_site_aniso_U_12
_atom_site_aniso_U_13
_atom_site_aniso_U_23
C1 0.056(3) 0.089(4) 0.100(4) -0.004(3) 0.031(3) -0.015(3)
C2 0.033(3) 0.079(4) 0.135(6) -0.006(2) 0.012(3) 0.005(4)
C3 0.043(3) 0.078(3) 0.091(4) -0.013(2) -0.019(3) 0.008(3)
C4 0.054(3) 0.056(3) 0.053(3) -0.010(2) -0.004(2) 0.000(2)
C5 0.039(2) 0.0277(17) 0.050(2) -0.0040(14) 0.0011(18) 0.0042(16)
C6 0.043(2) 0.062(3) 0.065(3) -0.009(2) 0.007(2) -0.010(2)
C7 0.042(2) 0.0266(17) 0.045(2) -0.0005(14) 0.0030(17) 0.0021(15)
C8 0.054(3) 0.051(2) 0.063(3) -0.0043(19) 0.018(2) -0.009(2)
C9 0.061(3) 0.089(4) 0.075(4) -0.002(3) 0.024(3) -0.038(3)
C10 0.060(3) 0.136(5) 0.038(3) -0.012(3) 0.020(2) -0.011(3)
C11 0.063(3) 0.094(4) 0.060(3) -0.011(3) 0.019(3) 0.021(3)
C12 0.061(3) 0.054(3) 0.056(3) -0.006(2) 0.020(2) 0.009(2)
C13 0.0265(17) 0.046(2) 0.038(2) 0.0017(14) 0.0069(15) -0.0002(16)
C14 0.0313(19) 0.055(2) 0.041(2) 0.0035(16) 0.0082(16) 0.0006(18)
C15 0.044(2) 0.046(2) 0.061(3) 0.0000(18) 0.001(2) -0.001(2)
C16 0.059(3) 0.066(3) 0.062(3) -0.004(2) 0.002(2) -0.022(2)
C17 0.058(3) 0.089(4) 0.044(3) -0.008(2) -0.011(2) -0.002(2)
C18 0.055(3) 0.057(3) 0.060(3) 0.008(2) -0.011(2) 0.010(2)
C19 0.048(2) 0.044(2) 0.053(3) 0.0027(18) -0.008(2) -0.0032(19)
C20 0.034(2) 0.043(2) 0.046(2) -0.0010(16) -0.0008(17) -0.0018(18)
C21 0.042(2) 0.047(2) 0.048(2) -0.0035(17) 0.0024(19) 0.0099(19)
C22 0.058(3) 0.072(3) 0.051(3) -0.005(2) 0.009(2) -0.001(2)
C23 0.084(4) 0.079(3) 0.070(4) 0.008(3) 0.037(3) -0.005(3)
C24 0.129(5) 0.074(3) 0.044(3) -0.019(3) 0.038(3) -0.008(2)
C25 0.082(4) 0.099(4) 0.039(3) -0.012(3) 0.001(3) 0.005(3)
C26 0.060(3) 0.071(3) 0.050(3) 0.001(2) 0.011(2) 0.016(2)
C27 0.053(2) 0.041(2) 0.039(2) -0.0054(18) 0.0135(19) 0.0079(17)
C28 0.082(3) 0.040(2) 0.043(2) -0.011(2) 0.016(2) 0.0018(18)
C29 0.070(3) 0.047(2) 0.030(2) 0.0069(19) -0.0003(19) -0.0088(17)
C30 0.050(2) 0.038(2) 0.048(3) -0.0009(17) 0.009(2) 0.0003(18)
C31 0.059(3) 0.048(2) 0.046(3) -0.0091(19) 0.009(2) -0.0073(19)
C32 0.069(3) 0.054(3) 0.056(3) 0.000(2) 0.014(3) -0.006(2)
C33 0.058(3) 0.089(3) 0.070(4) 0.011(3) 0.025(3) -0.013(3)
C34 0.045(3) 0.079(3) 0.065(3) 0.009(2) 0.007(2) -0.012(3)
C35 0.051(2) 0.037(2) 0.045(2) 0.0054(17) 0.0098(19) -0.0037(17)
C36 0.127(5) 0.095(4) 0.062(3) -0.003(3) 0.041(3) -0.032(3)
O1 0.0528(15) 0.0330(12) 0.0234(13) 0.0078(11) 0.0017(11) -0.0058(10)
O2 0.0405(13) 0.0277(11) 0.0226(12) 0.0075(10) -0.0002(10) -0.0002(9)
O3 0.068(2) 0.074(2) 0.065(2) 0.0164(16) -0.0195(17) -0.0156(16)
O4 0.113(3) 0.0529(18) 0.064(2) -0.0100(17) 0.038(2) 0.0005(15)
O5 0.0612(17) 0.0426(14) 0.0393(15) 0.0127(12) 0.0023(13) -0.0162(12)
Sn1 0.03670(14) 0.03096(13) 0.02622(13) 0.00300(10) -0.00032(10) 0.00190(10)
Sn2 0.03021(12) 0.02620(12) 0.02663(12) 0.00233(9) 0.00452(9) -0.00210(9)
S1 0.0593(6) 0.0383(5) 0.0411(6) 0.0080(4) 0.0038(5) -0.0014(4)

loop_
_atom_type_symbol
_atom_type_description
_atom_type_scat_dispersion_real
_atom_type_scat_dispersion_imag
_atom_type_scat_source
C C 0.0033 0.0016 'International Tables Vol C Tables 4.2.6.8 and 6.1.1.4'
H H 0.0000 0.0000 'International Tables Vol C Tables 4.2.6.8 and 6.1.1.4'
O O 0.0106 0.0060 'International Tables Vol C Tables 4.2.6.8 and 6.1.1.4'
Sn Sn -0.6537 1.4246 'International Tables Vol C Tables 4.2.6.8 and 6.1.1.4'
S S 0.1246 0.1234 'International Tables Vol C Tables 4.2.6.8 and 6.1.1.4'

loop_
_geom_angle_atom_site_label_1
_geom_angle_atom_site_label_2
_geom_angle_atom_site_label_3
_geom_angle_site_symmetry_1
_geom_angle_site_symmetry_3
_geom_angle
_geom_angle_publ_flag
C2 C1 C6 . . 120.2(5) ?
C2 C1 H1 . . 119.9 ?
C6 C1 H1 . . 119.9 ?
C3 C2 C1 . . 119.0(5) ?
C3 C2 H2 . . 120.5 ?
C1 C2 H2 . . 120.5 ?
C2 C3 C4 . . 120.9(5) ?
C2 C3 H3 . . 119.6 ?
C4 C3 H3 . . 119.6 ?
C3 C4 C5 . . 121.2(5) ?
C3 C4 H4 . . 119.4 ?
C5 C4 H4 . . 119.4 ?
C6 C5 C4 . . 116.9(4) ?
C6 C5 C7 . . 121.8(3) ?
C4 C5 C7 . . 121.3(4) ?
C5 C6 C1 . . 121.8(4) ?
C5 C6 H6 . . 119.1 ?
C1 C6 H6 . . 119.1 ?
C5 C7 Sn2 . . 116.9(2) ?
C5 C7 H7A . . 108.1 ?
Sn2 C7 H7A . . 108.1 ?
C5 C7 H7B . . 108.1 ?
Sn2 C7 H7B . . 108.1 ?
H7A C7 H7B . . 107.3 ?
C9 C8 C13 . . 121.3(4) ?
C9 C8 H8 . . 119.3 ?
C13 C8 H8 . . 119.3 ?
C10 C9 C8 . . 120.3(4) ?
C10 C9 H9 . . 119.8 ?
C8 C9 H9 . . 119.8 ?
C11 C10 C9 . . 119.7(4) ?
C11 C10 H10 . . 120.1 ?
C9 C10 H10 . . 120.1 ?
C10 C11 C12 . . 119.9(4) ?
C10 C11 H11 . . 120.0 ?
C12 C11 H11 . . 120.0 ?
C13 C12 C11 . . 121.2(4) ?
C13 C12 H12 . . 119.4 ?
C11 C12 H12 . . 119.4 ?
C8 C13 C12 . . 117.4(4) ?
C8 C13 C14 . . 120.4(3) ?
C12 C13 C14 . . 122.0(3) ?
C13 C14 Sn2 . . 120.6(2) ?
C13 C14 H14A . . 107.2 ?
Sn2 C14 H14A . . 107.2 ?
C13 C14 H14B . . 107.2 ?
Sn2 C14 H14B . . 107.2 ?
H14A C14 H14B . . 106.8 ?
C16 C15 C20 . . 121.7(4) ?
C16 C15 H15 . . 119.1 ?
C20 C15 H15 . . 119.1 ?
C15 C16 C17 . . 119.8(4) ?
C15 C16 H16 . . 120.1 ?
C17 C16 H16 . . 120.1 ?
C18 C17 C16 . . 119.3(4) ?
C18 C17 H17 . . 120.4 ?
C16 C17 H17 . . 120.4 ?
C19 C18 C17 . . 120.4(4) ?
C19 C18 H18 . . 119.8 ?
C17 C18 H18 . . 119.8 ?
C18 C19 C20 . . 121.4(4) ?
C18 C19 H19 . . 119.3 ?
C20 C19 H19 . . 119.3 ?
C19 C20 C15 . . 117.4(4) ?
C19 C20 C21 . . 120.9(3) ?
C15 C20 C21 . . 121.7(3) ?
C20 C21 Sn1 . . 111.0(3) ?
C20 C21 H21A . . 109.4 ?
Sn1 C21 H21A . . 109.4 ?
C20 C21 H21B . . 109.4 ?
Sn1 C21 H21B . . 109.4 ?
H21A C21 H21B . . 108.0 ?
C23 C22 C27 . . 121.0(4) ?
C23 C22 H22 . . 119.5 ?
C27 C22 H22 . . 119.5 ?
C22 C23 C24 . . 121.6(5) ?
C22 C23 H23 . . 119.2 ?
C24 C23 H23 . . 119.2 ?
C25 C24 C23 . . 118.5(5) ?
C25 C24 H24 . . 120.8 ?
C23 C24 H24 . . 120.8 ?
C24 C25 C26 . . 120.2(5) ?
C24 C25 H25 . . 119.9 ?
C26 C25 H25 . . 119.9 ?
C27 C26 C25 . . 121.0(5) ?
C27 C26 H26 . . 119.5 ?
C25 C26 H26 . . 119.5 ?
C22 C27 C26 . . 117.6(4) ?
C22 C27 C28 . . 121.3(4) ?
C26 C27 C28 . . 121.0(4) ?
C27 C28 Sn1 . . 114.6(2) ?
C27 C28 H28A . . 108.6 ?
Sn1 C28 H28A . . 108.6 ?
C27 C28 H28B . . 108.6 ?
Sn1 C28 H28B . . 108.6 ?
H28A C28 H28B . . 107.6 ?
O1 C29 H29A . . 109.5 ?
O1 C29 H29B . . 109.5 ?
H29A C29 H29B . . 109.5 ?
O1 C29 H29C . . 109.5 ?
H29A C29 H29C . . 109.5 ?
H29B C29 H29C . . 109.5 ?
C35 C30 C31 . . 121.0(4) ?
C35 C30 H30 . . 119.5 ?
C31 C30 H30 . . 119.5 ?
C30 C31 C32 . . 120.5(4) ?
C30 C31 H31 . . 119.7 ?
C32 C31 H31 . . 119.7 ?
C33 C32 C31 . . 117.9(4) ?
C33 C32 C36 . . 120.7(5) ?
C31 C32 C36 . . 121.3(4) ?
C32 C33 C34 . . 121.7(5) ?
C32 C33 H33 . . 119.2 ?
C34 C33 H33 . . 119.2 ?
C35 C34 C33 . . 119.0(4) ?
C35 C34 H34 . . 120.5 ?
C33 C34 H34 . . 120.5 ?
C30 C35 C34 . . 119.8(4) ?
C30 C35 S1 . . 120.5(3) ?
C34 C35 S1 . . 119.7(3) ?
C32 C36 H36A . . 109.5 ?
C32 C36 H36B . . 109.5 ?
H36A C36 H36B . . 109.5 ?
C32 C36 H36C . . 109.5 ?
H36A C36 H36C . . 109.5 ?
H36B C36 H36C . . 109.5 ?
C29 O1 Sn2 . . 123.9(2) ?
C29 O1 Sn1 . . 133.3(2) ?
Sn2 O1 Sn1 . . 102.02(9) ?
Sn1 O2 Sn2 . . 112.00(10) ?
Sn1 O2 Sn2 . 3_756 139.81(11) ?
Sn2 O2 Sn2 . 3_756 106.98(9) ?
S1 O5 Sn1 . . 131.89(15) ?
O2 Sn1 C21 . . 114.17(12) n
O2 Sn1 C28 . . 120.39(14) n
C21 Sn1 C28 . . 125.36(16) n
O2 Sn1 O1 . . 72.69(8) n
C21 Sn1 O1 . . 100.08(13) n
C28 Sn1 O1 . . 98.14(13) n
O2 Sn1 O5 . . 80.49(9) n
C21 Sn1 O5 . . 95.51(13) n
C28 Sn1 O5 . . 90.81(13) n
O1 Sn1 O5 . . 152.67(9) n
O2 Sn2 C14 . . 114.96(12) n
O2 Sn2 C7 . . 120.35(12) n
C14 Sn2 C7 . . 124.35(13) n
O2 Sn2 O2 . 3_756 73.02(9) n
C14 Sn2 O2 . 3_756 92.74(12) n
C7 Sn2 O2 . 3_756 97.39(11) n
O2 Sn2 O1 . . 72.54(8) n
C14 Sn2 O1 . . 104.19(12) n
C7 Sn2 O1 . . 97.42(11) n
O2 Sn2 O1 3_756 . 145.45(8) n
O3 S1 O4 . . 115.8(2) ?
O3 S1 O5 . . 111.00(16) ?
O4 S1 O5 . . 109.10(19) ?
O3 S1 C35 . . 107.8(2) ?
O4 S1 C35 . . 107.54(18) ?
O5 S1 C35 . . 104.95(16) ?

loop_
_geom_bond_atom_site_label_1
_geom_bond_atom_site_label_2
_geom_bond_site_symmetry_2
_geom_bond_distance
_geom_bond_publ_flag
C1 C2 . 1.363(7) ?
C1 C6 . 1.376(6) ?
C1 H1 . 0.9300 ?
C2 C3 . 1.354(7) ?
C2 H2 . 0.9300 ?
C3 C4 . 1.372(6) ?
C3 H3 . 0.9300 ?
C4 C5 . 1.384(5) ?
C4 H4 . 0.9300 ?
C5 C6 . 1.367(6) ?
C5 C7 . 1.495(5) ?
C6 H6 . 0.9300 ?
C7 H7A . 0.9700 ?
C7 H7B . 0.9700 ?
C8 C9 . 1.375(6) ?
C8 C13 . 1.381(5) ?
C8 H8 . 0.9300 ?
C9 C10 . 1.366(7) ?
C9 H9 . 0.9300 ?
C10 C11 . 1.363(7) ?
C10 H10 . 0.9300 ?
C11 C12 . 1.387(6) ?
C11 H11 . 0.9300 ?
C12 C13 . 1.381(5) ?
C12 H12 . 0.9300 ?
C13 C14 . 1.486(5) ?
C14 H14A . 0.9700 ?
C14 H14B . 0.9700 ?
C15 C16 . 1.371(5) ?
C15 C20 . 1.387(5) ?
C15 H15 . 0.9300 ?
C16 C17 . 1.383(6) ?
C16 H16 . 0.9300 ?
C17 C18 . 1.376(6) ?
C17 H17 . 0.9300 ?
C18 C19 . 1.368(5) ?
C18 H18 . 0.9300 ?
C19 C20 . 1.384(5) ?
C19 H19 . 0.9300 ?
C20 C21 . 1.506(5) ?
C21 H21A . 0.9700 ?
C21 H21B . 0.9700 ?
C22 C23 . 1.362(6) ?
C22 C27 . 1.373(6) ?
C22 H22 . 0.9300 ?
C23 C24 . 1.368(7) ?
C23 H23 . 0.9300 ?
C24 C25 . 1.367(7) ?
C24 H24 . 0.9300 ?
C25 C26 . 1.385(6) ?
C25 H25 . 0.9300 ?
C26 C27 . 1.384(5) ?
C26 H26 . 0.9300 ?
C27 C28 . 1.506(5) ?
C28 H28A . 0.9700 ?
C28 H28B . 0.9700 ?
C29 O1 . 1.432(4) ?
C29 H29A . 0.9600 ?
C29 H29B . 0.9600 ?
C29 H29C . 0.9600 ?
C30 C35 . 1.364(5) ?
C30 C31 . 1.382(5) ?
C30 H30 . 0.9300 ?
C31 C32 . 1.387(6) ?
C31 H31 . 0.9300 ?
C32 C33 . 1.383(6) ?
C32 C36 . 1.517(6) ?
C33 C34 . 1.394(6) ?
C33 H33 . 0.9300 ?
C34 C35 . 1.384(6) ?
C34 H34 . 0.9300 ?
C35 S1 . 1.784(4) ?
C36 H36A . 0.9600 ?
C36 H36B . 0.9600 ?
C36 H36C . 0.9600 ?
Sn1 O1 . 2.176(2) y
Sn1 O2 . 2.008(2) y
Sn1 O5 . 2.260(2) y
Sn1 C21 . 2.134(4) y
Sn1 C28 . 2.140(4) y
Sn2 O2 . 2.047(2) y
Sn2 O2 3_756 2.148(2) y
Sn2 O2 3_756 2.148(2) ?
Sn2 C7 . 2.146(3) y
Sn2 C14 . 2.142(4) y
O3 S1 . 1.442(3) ?
O4 S1 . 1.444(3) ?
O5 S1 . 1.455(2) ?

loop_
_geom_torsion_atom_site_label_1
_geom_torsion_atom_site_label_2
_geom_torsion_atom_site_label_3
_geom_torsion_atom_site_label_4
_geom_torsion_site_symmetry_1
_geom_torsion_site_symmetry_4
_geom_torsion
C6 C1 C2 C3 . . -0.3(8)
C1 C2 C3 C4 . . 0.2(8)
C2 C3 C4 C5 . . -0.8(7)
C3 C4 C5 C6 . . 1.5(6)
C3 C4 C5 C7 . . 179.2(4)
C4 C5 C6 C1 . . -1.7(6)
C7 C5 C6 C1 . . -179.3(4)
C2 C1 C6 C5 . . 1.1(7)
C6 C5 C7 Sn2 . . -77.6(4)
C4 C5 C7 Sn2 . . 104.8(3)
C13 C8 C9 C10 . . 0.3(7)
C8 C9 C10 C11 . . -0.2(8)
C9 C10 C11 C12 . . 0.1(7)
C10 C11 C12 C13 . . 0.0(7)
C9 C8 C13 C12 . . -0.3(6)
C9 C8 C13 C14 . . -175.8(4)
C11 C12 C13 C8 . . 0.1(6)
C11 C12 C13 C14 . . 175.6(4)
C8 C13 C14 Sn2 . . -85.0(4)
C12 C13 C14 Sn2 . . 99.6(4)
C20 C15 C16 C17 . . -0.1(7)
C15 C16 C17 C18 . . -0.8(7)
C16 C17 C18 C19 . . 1.0(7)
C17 C18 C19 C20 . . -0.3(7)
C18 C19 C20 C15 . . -0.6(6)
C18 C19 C20 C21 . . 177.0(4)
C16 C15 C20 C19 . . 0.8(6)
C16 C15 C20 C21 . . -176.8(4)
C19 C20 C21 Sn1 . . -88.0(4)
C15 C20 C21 Sn1 . . 89.5(4)
C27 C22 C23 C24 . . -0.9(7)
C22 C23 C24 C25 . . 1.4(8)
C23 C24 C25 C26 . . -0.5(8)
C24 C25 C26 C27 . . -0.9(7)
C23 C22 C27 C26 . . -0.4(6)
C23 C22 C27 C28 . . 177.5(4)
C25 C26 C27 C22 . . 1.3(6)
C25 C26 C27 C28 . . -176.6(4)
C22 C27 C28 Sn1 . . -100.3(4)
C26 C27 C28 Sn1 . . 77.5(4)
C35 C30 C31 C32 . . -0.7(6)
C30 C31 C32 C33 . . 3.0(6)
C30 C31 C32 C36 . . -176.5(4)
C31 C32 C33 C34 . . -2.9(7)
C36 C32 C33 C34 . . 176.6(5)
C32 C33 C34 C35 . . 0.5(7)
C31 C30 C35 C34 . . -1.8(6)
C31 C30 C35 S1 . . 175.4(3)
C33 C34 C35 C30 . . 1.9(6)
C33 C34 C35 S1 . . -175.3(3)
Sn2 O2 Sn1 C21 . . 86.45(16)
Sn2 O2 Sn1 C21 3_756 . -78.6(2)
Sn2 O2 Sn1 C28 . . -96.43(16)
Sn2 O2 Sn1 C28 3_756 . 98.5(2)
Sn2 O2 Sn1 O1 . . -7.05(10)
Sn2 O2 Sn1 O1 3_756 . -172.1(2)
Sn2 O2 Sn1 O5 . . 178.26(13)
Sn2 O2 Sn1 O5 3_756 . 13.22(18)
C20 C21 Sn1 O2 . . -160.3(2)
C20 C21 Sn1 C28 . . 22.7(3)
C20 C21 Sn1 O1 . . -84.9(3)
C20 C21 Sn1 O5 . . 117.6(3)
C27 C28 Sn1 O2 . . 112.3(3)
C27 C28 Sn1 C21 . . -70.9(4)
C27 C28 Sn1 O1 . . 37.7(3)
C27 C28 Sn1 O5 . . -168.2(3)
C29 O1 Sn1 O2 . . 176.6(3)
Sn2 O1 Sn1 O2 . . 6.36(9)
C29 O1 Sn1 C21 . . 64.2(3)
Sn2 O1 Sn1 C21 . . -105.98(13)
C29 O1 Sn1 C28 . . -64.0(3)
Sn2 O1 Sn1 C28 . . 125.75(14)
C29 O1 Sn1 O5 . . -171.9(3)
Sn2 O1 Sn1 O5 . . 17.8(3)
S1 O5 Sn1 O2 . . 177.3(2)
S1 O5 Sn1 C21 . . -69.1(2)
S1 O5 Sn1 C28 . . 56.6(3)
S1 O5 Sn1 O1 . . 166.20(17)
Sn1 O2 Sn2 C14 . . 105.02(14)
Sn2 O2 Sn2 C14 3_756 . -85.01(15)
Sn1 O2 Sn2 C7 . . -81.28(16)
Sn2 O2 Sn2 C7 3_756 . 88.68(14)
Sn1 O2 Sn2 O2 . 3_756 -169.97(18)
Sn2 O2 Sn2 O2 3_756 3_756 0.0
Sn1 O2 Sn2 O1 . . 7.15(10)
Sn2 O2 Sn2 O1 3_756 . 177.12(13)
C13 C14 Sn2 O2 . . -97.7(3)
C13 C14 Sn2 C7 . . 88.9(3)
C13 C14 Sn2 O2 . 3_756 -170.2(3)
C13 C14 Sn2 O1 . . -20.6(3)
C5 C7 Sn2 O2 . . 12.6(3)
C5 C7 Sn2 C14 . . -174.4(3)
C5 C7 Sn2 O2 . 3_756 87.2(3)
C5 C7 Sn2 O1 . . -61.5(3)
C29 O1 Sn2 O2 . . -177.7(3)
Sn1 O1 Sn2 O2 . . -6.25(9)
C29 O1 Sn2 C14 . . 70.2(3)
Sn1 O1 Sn2 C14 . . -118.38(13)
C29 O1 Sn2 C7 . . -58.1(3)
Sn1 O1 Sn2 C7 . . 113.31(13)
C29 O1 Sn2 O2 . 3_756 -172.8(2)
Sn1 O1 Sn2 O2 . 3_756 -1.4(2)
Sn1 O5 S1 O3 . . 45.4(3)
Sn1 O5 S1 O4 . . -83.3(2)
Sn1 O5 S1 C35 . . 161.7(2)
C30 C35 S1 O3 . . -173.1(3)
C34 C35 S1 O3 . . 4.1(4)
C30 C35 S1 O4 . . -47.5(4)
C34 C35 S1 O4 . . 129.6(4)
C30 C35 S1 O5 . . 68.5(3)
C34 C35 S1 O5 . . -114.3(3)
